data_1535676
loop_
_publ_author_name
'Troyanov, S.I.'
'Morozov, I.V.'
'Korenev, Yu.M.'

_publ_section_title
;
 Synthesis and atomic structure of ammonium fluorocuprates NH4CuF3 and
 (NH4)2CuF4
;
_journal_name_full 'Zhurnal Neorganicheskoi Khimii'
_journal_page_first 984
_journal_page_last 989
_journal_volume 38
_journal_year 1993
_chemical_formula_sum 'Cu F3 H4 N'
_chemical_name_systematic 'N H4 Cu F3'
_space_group_IT_number 127
_symmetry_space_group_name_Hall '-P 4 2ab'
_symmetry_space_group_name_H-M 'P 4/m b m'
_cell_angle_alpha 90
_cell_angle_beta 90
_cell_angle_gamma 90
_cell_formula_units_Z 2
_cell_length_a 6.072
_cell_length_b 6.072
_cell_length_c 3.883
_cell_volume 143.163
_citation_journal_id_ASTM ZNOKAQ
_cod_data_source_file Troyanov_ZNOKAQ_1993_1365.cif
_cod_data_source_block H4Cu1F3N1
_cod_original_formula_sum 'H4 Cu1 F3 N1'
_cod_database_code 1535676

loop_
_symmetry_equiv_pos_as_xyz
x,y,z
-y,x,z
-x,-y,z
y,-x,z
x+1/2,-y+1/2,-z
y+1/2,x+1/2,-z
-x+1/2,y+1/2,-z
-y+1/2,-x+1/2,-z
-x,-y,-z
y,-x,-z
x,y,-z
-y,x,-z
-x-1/2,y-1/2,z
-y-1/2,-x-1/2,z
x-1/2,-y-1/2,z
y-1/2,x-1/2,z

loop_
_atom_site_label
_atom_site_type_symbol
_atom_site_fract_x
_atom_site_fract_y
_atom_site_fract_z
_atom_site_occupancy
_atom_site_U_iso_or_equiv
N1 N-3 0.5 0.5 0.5 1 0.0
F2 F-1 0.2808 0.2192 0 1 0.0
F1 F-1 0 0.5 0.5 1 0.0
Cu1 Cu+2 0 0.5 0 1 0.0
